data_7717619
loop_
_publ_author_name
'Varmuzova, Vera'
'Cisarova, Ivana'
'Schulz, Ji\<r\'i'
'Kal\'ikov\'a, Kv\<eta'
'\<St\<epni\<cka, Petr'

_publ_section_title
;
 Pd-catalysed C--H bond functionalisation route to
 1,2-dihydroferroceno[c]isoquinoline and its annellated derivatives and
 the reactivity of these compounds
;
_journal_name_full 'Dalton Transactions'
_journal_paper_doi 10.1039/D4DT03063J
_journal_year 2024
_chemical_formula_moiety 'C26 H22 Br Fe N O2 S'
_chemical_formula_sum 'C26 H22 Br Fe N O2 S'
_chemical_formula_weight 548.26
_space_group_crystal_system monoclinic
_space_group_IT_number 14
_space_group_name_Hall '-P 2ybc'
_space_group_name_H-M_alt 'P 1 21/c 1'
_atom_sites_solution_hydrogens geom
_atom_sites_solution_primary direct
_atom_sites_solution_secondary difmap
_audit_creation_method SHELXL-2017/1
_audit_update_record
;
2024-10-07 deposited with the CCDC.	2024-11-28 downloaded from the CCDC.
;
_cell_angle_alpha 90
_cell_angle_beta 112.8680(10)
_cell_angle_gamma 90
_cell_formula_units_Z 4
_cell_length_a 12.6893(5)
_cell_length_b 16.3022(6)
_cell_length_c 11.2724(5)
_cell_measurement_reflns_used 9977
_cell_measurement_temperature 120(2)
_cell_measurement_theta_max 29.98
_cell_measurement_theta_min 2.413
_cell_volume 2148.57(15)
_computing_cell_refinement 'SAINT V8.40B (Bruker AXS LLC, 2019)'
_computing_data_collection 'Bruker Instrument Service vV6.2.16'
_computing_data_reduction 'SAINT V8.40B (Bruker AXS LLC, 2019)'
_computing_molecular_graphics 'PLATON (Spek, 2017)'
_computing_publication_material 'PLATON (Spek, 2017)'
_computing_structure_refinement 'SHELXL-2017 (Sheldrick, 2017)'
_computing_structure_solution 'SHELXT 2018 (Sheldrick, 2018)'
_diffrn_ambient_temperature 120(2)
_diffrn_measured_fraction_theta_full 0.996
_diffrn_measured_fraction_theta_max 0.998
_diffrn_measurement_device_type 'Bruker D8 VENTURE Kappa Duo'
_diffrn_measurement_method '\f and \w scans'
_diffrn_radiation_monochromator 'Quazar Mo multilayer optic'
_diffrn_radiation_source 'I\mS micro-focus sealed tube'
_diffrn_radiation_type MoK\a
_diffrn_radiation_wavelength 0.71073
_diffrn_reflns_av_R_equivalents 0.0325
_diffrn_reflns_av_unetI/netI 0.0118
_diffrn_reflns_Laue_measured_fraction_full 0.996
_diffrn_reflns_Laue_measured_fraction_max 0.998
_diffrn_reflns_limit_h_max 17
_diffrn_reflns_limit_h_min -17
_diffrn_reflns_limit_k_max 22
_diffrn_reflns_limit_k_min -22
_diffrn_reflns_limit_l_max 15
_diffrn_reflns_limit_l_min -15
_diffrn_reflns_number 155310
_diffrn_reflns_point_group_measured_fraction_full 0.996
_diffrn_reflns_point_group_measured_fraction_max 0.998
_diffrn_reflns_theta_full 25.242
_diffrn_reflns_theta_max 30.001
_diffrn_reflns_theta_min 2.144
_exptl_absorpt_coefficient_mu 2.684
_exptl_absorpt_correction_T_max 0.51
_exptl_absorpt_correction_T_min 0.41
_exptl_absorpt_correction_type multi-scan
_exptl_absorpt_process_details
;
Krause, L., Herbst-Irmer, R., Sheldrick, G. M., Stalke, D. (2015).
J. Appl. Cryst. 48, 3-10.
;
_exptl_crystal_colour orange
_exptl_crystal_density_diffrn 1.695
_exptl_crystal_description prism
_exptl_crystal_F_000 1112
_exptl_crystal_size_max 0.42
_exptl_crystal_size_mid 0.35
_exptl_crystal_size_min 0.29
_refine_diff_density_max 0.600
_refine_diff_density_min -0.661
_refine_diff_density_rms 0.074
_refine_ls_extinction_method none
_refine_ls_goodness_of_fit_ref 1.043
_refine_ls_hydrogen_treatment constr
_refine_ls_matrix_type full
_refine_ls_number_parameters 300
_refine_ls_number_reflns 6250
_refine_ls_number_restraints 0
_refine_ls_restrained_S_all 1.043
_refine_ls_R_factor_all 0.0326
_refine_ls_R_factor_gt 0.0304
_refine_ls_shift/su_max 0.001
_refine_ls_shift/su_mean 0.000
_refine_ls_structure_factor_coef Fsqd
_refine_ls_weighting_details 'w=1/[\s^2^(Fo^2^)+(0.0558P)^2^+1.3688P] where P=(Fo^2^+2Fc^2^)/3'
_refine_ls_weighting_scheme calc
_refine_ls_wR_factor_gt 0.0914
_refine_ls_wR_factor_ref 0.0941
_reflns_Friedel_coverage 0.000
_reflns_number_gt 5848
_reflns_number_total 6250
_reflns_threshold_expression 'I > 2\s(I)'
_cod_data_source_file d4dt03063j3.cif
_cod_data_source_block vv165
_cod_original_sg_symbol_H-M 'P 21/c'
_cod_database_code 7717619
_shelx_space_group_comment
;
The symmetry employed for this shelxl refinement is uniquely defined
by the following loop, which should always be used as a source of
symmetry information in preference to the above space-group names.
They are only intended as comments.
;
_shelx_estimated_absorpt_t_min 0.399
_shelx_estimated_absorpt_t_max 0.510

loop_
_space_group_symop_operation_xyz
'x, y, z'
'-x, y+1/2, -z+1/2'
'-x, -y, -z'
'x, -y-1/2, z-1/2'

loop_
_atom_site_label
_atom_site_type_symbol
_atom_site_fract_x
_atom_site_fract_y
_atom_site_fract_z
_atom_site_U_iso_or_equiv
_atom_site_adp_type
_atom_site_occupancy
_atom_site_site_symmetry_order
_atom_site_calc_flag
_atom_site_refinement_flags_posn
_atom_site_refinement_flags_adp
_atom_site_refinement_flags_occupancy
_atom_site_disorder_assembly
_atom_site_disorder_group
Fe1 Fe 0.33632(2) 0.61957(2) 0.63098(2) 0.02088(7) Uani 1 1 d . . . . .
Br1 Br 0.7071(2) 0.49387(18) 0.9645(3) 0.0522(5) Uani 0.647(8) 1 d . . P . .
Br2 Br 0.7399(2) 0.51487(11) 0.99169(12) 0.0326(3) Uani 0.353(8) 1 d . . P . .
S1 S 0.59621(3) 0.80733(2) 0.72791(4) 0.02333(8) Uani 1 1 d . . . . .
O1 O 0.55776(11) 0.84214(7) 0.60186(12) 0.0327(3) Uani 1 1 d . . . . .
O2 O 0.71298(11) 0.81829(8) 0.81454(14) 0.0373(3) Uani 1 1 d . . . . .
N1 N 0.57454(11) 0.70838(8) 0.71184(12) 0.0230(2) Uani 1 1 d . . . . .
C1 C 0.47584(12) 0.67433(9) 0.61377(13) 0.0213(3) Uani 1 1 d . . . . .
C2 C 0.37200(13) 0.71439(9) 0.53472(14) 0.0249(3) Uani 1 1 d . . . . .
H2 H 0.353358 0.770369 0.539728 0.030 Uiso 1 1 calc R U . . .
C3 C 0.30114(14) 0.65443(11) 0.44641(15) 0.0287(3) Uani 1 1 d . . . . .
H3 H 0.227533 0.664070 0.381350 0.034 Uiso 1 1 calc R U . . .
C4 C 0.35993(14) 0.57819(10) 0.47297(15) 0.0273(3) Uani 1 1 d . . . . .
H4 H 0.332067 0.528057 0.428990 0.033 Uiso 1 1 calc R U . . .
C5 C 0.46806(13) 0.58962(9) 0.57700(14) 0.0236(3) Uani 1 1 d . . . . .
H5 H 0.524427 0.548648 0.614834 0.028 Uiso 1 1 calc R U . . .
C6 C 0.34963(16) 0.63211(11) 0.81695(16) 0.0311(3) Uani 1 1 d . . . . .
H6 H 0.408746 0.660014 0.884207 0.037 Uiso 1 1 calc R U . . .
C7 C 0.34907(16) 0.54756(11) 0.78486(17) 0.0320(3) Uani 1 1 d . . . . .
H7 H 0.407807 0.509017 0.827399 0.038 Uiso 1 1 calc R U . . .
C8 C 0.24539(16) 0.53081(10) 0.67811(19) 0.0323(3) Uani 1 1 d . . . . .
H8 H 0.222877 0.479199 0.636851 0.039 Uiso 1 1 calc R U . . .
C9 C 0.18110(15) 0.60512(11) 0.64383(19) 0.0325(3) Uani 1 1 d . . . . .
H9 H 0.108371 0.611836 0.575715 0.039 Uiso 1 1 calc R U . . .
C10 C 0.24550(15) 0.66723(11) 0.72995(18) 0.0316(3) Uani 1 1 d . . . . .
H10 H 0.222904 0.722820 0.729570 0.038 Uiso 1 1 calc R U . . .
C11 C 0.5093(2) 0.84432(13) 0.8048(2) 0.0420(4) Uani 1 1 d . . . . .
H11A H 0.523179 0.903118 0.821803 0.063 Uiso 1 1 calc R U . . .
H11B H 0.527305 0.815078 0.886261 0.063 Uiso 1 1 calc R U . . .
H11C H 0.428728 0.835452 0.749155 0.063 Uiso 1 1 calc R U . . .
C12 C 0.64232(13) 0.65289(9) 0.81651(14) 0.0233(3) Uani 1 1 d . . . . .
H12A H 0.590089 0.614574 0.834991 0.028 Uiso 1 1 calc R U . . .
H12B H 0.682699 0.685526 0.895256 0.028 Uiso 1 1 calc R U . . .
C13 C 0.72942(12) 0.60376(9) 0.78435(14) 0.0215(3) Uani 1 1 d . . . . .
C14 C 0.77727(12) 0.53212(9) 0.85047(14) 0.0222(3) Uani 1 1 d . . . . .
C15 C 0.86240(12) 0.48535(9) 0.82669(14) 0.0229(3) Uani 1 1 d . . . . .
C16 C 0.89374(13) 0.51701(10) 0.72647(16) 0.0264(3) Uani 1 1 d . . . . .
C17 C 0.84532(15) 0.58867(10) 0.65945(17) 0.0299(3) Uani 1 1 d . . . . .
H17 H 0.868534 0.608006 0.593841 0.036 Uiso 1 1 calc R U . . .
C18 C 0.76408(15) 0.63172(10) 0.68748(17) 0.0288(3) Uani 1 1 d . . . . .
H18 H 0.731669 0.680297 0.641110 0.035 Uiso 1 1 calc R U . . .
C19 C 0.91960(13) 0.41006(10) 0.89252(16) 0.0266(3) Uani 1 1 d . . . . .
C20 C 1.00116(16) 0.37221(12) 0.85232(19) 0.0358(4) Uani 1 1 d . . . . .
C21 C 1.02810(19) 0.40678(15) 0.7515(2) 0.0468(5) Uani 1 1 d . . . . .
H21 H 1.083037 0.380589 0.726291 0.056 Uiso 1 1 calc R U . . .
C22 C 0.97728(15) 0.47553(13) 0.69167(19) 0.0351(4) Uani 1 1 d . . . . .
H22 H 0.996894 0.497337 0.624792 0.042 Uiso 1 1 calc R U . . .
C23 C 0.9043(2) 0.37231(14) 0.9975(3) 0.0484(5) Uani 1 1 d . . . . .
H23 H 0.852120 0.396183 1.029297 0.058 Uiso 1 1 calc R U . . .
C24 C 0.9623(2) 0.30197(15) 1.0559(3) 0.0531(6) Uani 1 1 d . . . . .
H24 H 0.949211 0.278640 1.126162 0.064 Uiso 1 1 calc R U . . .
C25 C 1.03943(17) 0.26517(12) 1.0127(2) 0.0438(5) Uani 1 1 d . . . . .
H25 H 1.078628 0.216495 1.052023 0.053 Uiso 1 1 calc R U . . .
C26 C 1.05757(18) 0.29981(14) 0.9140(2) 0.0463(5) Uani 1 1 d . . . . .
H26 H 1.110424 0.274636 0.884431 0.056 Uiso 1 1 calc R U . . .

loop_
_atom_site_aniso_label
_atom_site_aniso_U_11
_atom_site_aniso_U_22
_atom_site_aniso_U_33
_atom_site_aniso_U_23
_atom_site_aniso_U_13
_atom_site_aniso_U_12
Fe1 0.02396(11) 0.01840(11) 0.02274(11) -0.00193(7) 0.01178(8) -0.00319(7)
Br1 0.0569(7) 0.0587(7) 0.0615(7) 0.0369(6) 0.0453(6) 0.0290(6)
Br2 0.0423(6) 0.0321(5) 0.0300(4) 0.0075(3) 0.0214(4) 0.0045(4)
S1 0.02487(17) 0.01787(15) 0.02650(17) -0.00412(12) 0.00918(13) -0.00355(12)
O1 0.0391(6) 0.0259(5) 0.0324(6) 0.0025(5) 0.0130(5) -0.0095(5)
O2 0.0291(6) 0.0268(6) 0.0442(7) -0.0082(5) 0.0014(5) -0.0068(5)
N1 0.0244(6) 0.0174(5) 0.0226(5) -0.0024(4) 0.0041(4) -0.0028(4)
C1 0.0240(6) 0.0204(6) 0.0196(6) -0.0027(5) 0.0087(5) -0.0055(5)
C2 0.0265(7) 0.0239(6) 0.0227(6) 0.0025(5) 0.0078(5) -0.0045(5)
C3 0.0274(7) 0.0347(8) 0.0214(6) -0.0007(6) 0.0067(5) -0.0085(6)
C4 0.0287(7) 0.0308(7) 0.0243(6) -0.0104(6) 0.0124(6) -0.0111(6)
C5 0.0260(7) 0.0232(6) 0.0246(6) -0.0065(5) 0.0130(5) -0.0051(5)
C6 0.0388(8) 0.0339(8) 0.0273(7) -0.0033(6) 0.0203(7) -0.0027(7)
C7 0.0416(9) 0.0294(8) 0.0336(8) 0.0071(6) 0.0241(7) 0.0029(7)
C8 0.0368(8) 0.0243(7) 0.0448(9) -0.0013(6) 0.0257(7) -0.0071(6)
C9 0.0277(7) 0.0318(8) 0.0437(9) -0.0019(7) 0.0202(7) -0.0041(6)
C10 0.0368(8) 0.0288(7) 0.0383(8) -0.0042(6) 0.0246(7) -0.0002(6)
C11 0.0519(11) 0.0369(9) 0.0457(10) -0.0109(8) 0.0283(9) 0.0024(8)
C12 0.0266(6) 0.0218(6) 0.0205(6) -0.0012(5) 0.0082(5) 0.0006(5)
C13 0.0216(6) 0.0198(6) 0.0224(6) -0.0042(5) 0.0079(5) -0.0052(5)
C14 0.0219(6) 0.0239(6) 0.0212(6) -0.0023(5) 0.0090(5) -0.0027(5)
C15 0.0181(6) 0.0234(6) 0.0255(6) -0.0066(5) 0.0066(5) -0.0055(5)
C16 0.0221(6) 0.0280(7) 0.0316(7) -0.0090(6) 0.0131(6) -0.0086(5)
C17 0.0354(8) 0.0267(7) 0.0328(8) -0.0022(6) 0.0188(6) -0.0097(6)
C18 0.0342(8) 0.0226(6) 0.0347(8) 0.0011(6) 0.0189(6) -0.0054(6)
C19 0.0200(6) 0.0237(7) 0.0312(7) -0.0071(5) 0.0047(5) -0.0032(5)
C20 0.0271(7) 0.0366(9) 0.0407(9) -0.0073(7) 0.0099(7) 0.0037(6)
C21 0.0387(10) 0.0536(12) 0.0560(12) -0.0059(10) 0.0269(9) 0.0102(9)
C22 0.0279(7) 0.0426(9) 0.0412(9) -0.0091(7) 0.0203(7) -0.0055(7)
C23 0.0532(12) 0.0392(10) 0.0622(13) 0.0181(10) 0.0329(11) 0.0188(9)
C24 0.0563(13) 0.0397(11) 0.0647(15) 0.0186(10) 0.0250(11) 0.0146(10)
C25 0.0323(8) 0.0298(8) 0.0552(12) -0.0037(8) 0.0016(8) 0.0056(7)
C26 0.0364(9) 0.0407(10) 0.0567(12) -0.0069(9) 0.0126(9) 0.0131(8)

loop_
_atom_type_symbol
_atom_type_description
_atom_type_scat_dispersion_real
_atom_type_scat_dispersion_imag
_atom_type_scat_source
C C 0.0033 0.0016 'International Tables Vol C Tables 4.2.6.8 and 6.1.1.4'
H H 0.0000 0.0000 'International Tables Vol C Tables 4.2.6.8 and 6.1.1.4'
Br Br -0.2901 2.4595 'International Tables Vol C Tables 4.2.6.8 and 6.1.1.4'
Fe Fe 0.3463 0.8444 'International Tables Vol C Tables 4.2.6.8 and 6.1.1.4'
N N 0.0061 0.0033 'International Tables Vol C Tables 4.2.6.8 and 6.1.1.4'
O O 0.0106 0.0060 'International Tables Vol C Tables 4.2.6.8 and 6.1.1.4'
S S 0.1246 0.1234 'International Tables Vol C Tables 4.2.6.8 and 6.1.1.4'

loop_
_geom_angle_atom_site_label_1
_geom_angle_atom_site_label_2
_geom_angle_atom_site_label_3
_geom_angle
_geom_angle_site_symmetry_1
_geom_angle_site_symmetry_3
_geom_angle_publ_flag
C3 Fe1 C4 40.90(7) . . ?
C3 Fe1 C2 41.29(6) . . ?
C4 Fe1 C2 69.28(7) . . ?
C3 Fe1 C10 120.43(7) . . ?
C4 Fe1 C10 155.64(7) . . ?
C2 Fe1 C10 106.94(7) . . ?
C3 Fe1 C9 105.69(7) . . ?
C4 Fe1 C9 119.87(7) . . ?
C2 Fe1 C9 123.01(7) . . ?
C10 Fe1 C9 40.68(7) . . ?
C3 Fe1 C8 122.83(7) . . ?
C4 Fe1 C8 106.44(7) . . ?
C2 Fe1 C8 159.93(7) . . ?
C10 Fe1 C8 68.44(7) . . ?
C9 Fe1 C8 40.86(7) . . ?
C3 Fe1 C6 156.71(7) . . ?
C4 Fe1 C6 161.61(7) . . ?
C2 Fe1 C6 121.50(7) . . ?
C10 Fe1 C6 40.75(7) . . ?
C9 Fe1 C6 68.73(8) . . ?
C8 Fe1 C6 68.59(7) . . ?
C3 Fe1 C5 69.04(7) . . ?
C4 Fe1 C5 41.00(6) . . ?
C2 Fe1 C5 69.31(6) . . ?
C10 Fe1 C5 162.09(7) . . ?
C9 Fe1 C5 156.06(7) . . ?
C8 Fe1 C5 121.10(7) . . ?
C6 Fe1 C5 125.18(7) . . ?
C3 Fe1 C7 160.23(7) . . ?
C4 Fe1 C7 124.19(7) . . ?
C2 Fe1 C7 157.64(7) . . ?
C10 Fe1 C7 68.36(7) . . ?
C9 Fe1 C7 68.60(8) . . ?
C8 Fe1 C7 40.66(8) . . ?
C6 Fe1 C7 40.71(7) . . ?
C5 Fe1 C7 108.06(7) . . ?
C3 Fe1 C1 68.71(6) . . ?
C4 Fe1 C1 68.67(6) . . ?
C2 Fe1 C1 40.85(6) . . ?
C10 Fe1 C1 125.09(6) . . ?
C9 Fe1 C1 160.84(7) . . ?
C8 Fe1 C1 157.53(7) . . ?
C6 Fe1 C1 108.76(7) . . ?
C5 Fe1 C1 40.88(6) . . ?
C7 Fe1 C1 122.73(7) . . ?
Br2 Br1 C14 73.6(2) . . ?
Br1 Br2 C14 90.4(2) . . ?
O1 S1 O2 119.41(8) . . ?
O1 S1 N1 107.70(7) . . ?
O2 S1 N1 106.45(7) . . ?
O1 S1 C11 108.52(10) . . ?
O2 S1 C11 107.62(10) . . ?
N1 S1 C11 106.45(9) . . ?
C1 N1 C12 116.58(12) . . ?
C1 N1 S1 122.05(10) . . ?
C12 N1 S1 119.84(10) . . ?
N1 C1 C2 128.77(13) . . ?
N1 C1 C5 122.77(13) . . ?
C2 C1 C5 108.45(12) . . ?
N1 C1 Fe1 128.75(10) . . ?
C2 C1 Fe1 68.82(8) . . ?
C5 C1 Fe1 69.18(8) . . ?
C1 C2 C3 107.37(14) . . ?
C1 C2 Fe1 70.33(8) . . ?
C3 C2 Fe1 69.13(9) . . ?
C1 C2 H2 126.3 . . ?
C3 C2 H2 126.3 . . ?
Fe1 C2 H2 125.8 . . ?
C4 C3 C2 108.28(14) . . ?
C4 C3 Fe1 69.58(9) . . ?
C2 C3 Fe1 69.58(8) . . ?
C4 C3 H3 125.9 . . ?
C2 C3 H3 125.9 . . ?
Fe1 C3 H3 126.6 . . ?
C3 C4 C5 108.49(13) . . ?
C3 C4 Fe1 69.52(9) . . ?
C5 C4 Fe1 70.07(8) . . ?
C3 C4 H4 125.8 . . ?
C5 C4 H4 125.8 . . ?
Fe1 C4 H4 126.2 . . ?
C4 C5 C1 107.40(14) . . ?
C4 C5 Fe1 68.93(9) . . ?
C1 C5 Fe1 69.94(8) . . ?
C4 C5 H5 126.3 . . ?
C1 C5 H5 126.3 . . ?
Fe1 C5 H5 126.4 . . ?
C10 C6 C7 107.61(16) . . ?
C10 C6 Fe1 69.50(9) . . ?
C7 C6 Fe1 69.69(9) . . ?
C10 C6 H6 126.2 . . ?
C7 C6 H6 126.2 . . ?
Fe1 C6 H6 126.2 . . ?
C8 C7 C6 108.20(16) . . ?
C8 C7 Fe1 69.57(10) . . ?
C6 C7 Fe1 69.60(9) . . ?
C8 C7 H7 125.9 . . ?
C6 C7 H7 125.9 . . ?
Fe1 C7 H7 126.5 . . ?
C7 C8 C9 108.03(15) . . ?
C7 C8 Fe1 69.77(9) . . ?
C9 C8 Fe1 69.52(9) . . ?
C7 C8 H8 126.0 . . ?
C9 C8 H8 126.0 . . ?
Fe1 C8 H8 126.3 . . ?
C10 C9 C8 107.66(16) . . ?
C10 C9 Fe1 69.64(9) . . ?
C8 C9 Fe1 69.63(9) . . ?
C10 C9 H9 126.2 . . ?
C8 C9 H9 126.2 . . ?
Fe1 C9 H9 126.1 . . ?
C9 C10 C6 108.50(15) . . ?
C9 C10 Fe1 69.67(9) . . ?
C6 C10 Fe1 69.75(9) . . ?
C9 C10 H10 125.8 . . ?
C6 C10 H10 125.8 . . ?
Fe1 C10 H10 126.4 . . ?
S1 C11 H11A 109.5 . . ?
S1 C11 H11B 109.5 . . ?
H11A C11 H11B 109.5 . . ?
S1 C11 H11C 109.5 . . ?
H11A C11 H11C 109.5 . . ?
H11B C11 H11C 109.5 . . ?
N1 C12 C13 112.71(12) . . ?
N1 C12 H12A 109.1 . . ?
C13 C12 H12A 109.1 . . ?
N1 C12 H12B 109.1 . . ?
C13 C12 H12B 109.1 . . ?
H12A C12 H12B 107.8 . . ?
C14 C13 C18 119.09(14) . . ?
C14 C13 C12 121.42(13) . . ?
C18 C13 C12 119.48(14) . . ?
C13 C14 C15 123.45(14) . . ?
C13 C14 Br2 112.56(11) . . ?
C15 C14 Br2 123.03(12) . . ?
C13 C14 Br1 114.19(11) . . ?
C15 C14 Br1 122.02(12) . . ?
Br2 C14 Br1 16.06(5) . . ?
C14 C15 C16 114.67(14) . . ?
C14 C15 C19 127.64(14) . . ?
C16 C15 C19 117.69(14) . . ?
C17 C16 C15 121.96(15) . . ?
C17 C16 C22 117.56(16) . . ?
C15 C16 C22 120.48(16) . . ?
C18 C17 C16 120.77(15) . . ?
C18 C17 H17 119.6 . . ?
C16 C17 H17 119.6 . . ?
C17 C18 C13 120.05(15) . . ?
C17 C18 H18 120.0 . . ?
C13 C18 H18 120.0 . . ?
C23 C19 C20 115.60(17) . . ?
C23 C19 C15 125.76(15) . . ?
C20 C19 C15 118.60(16) . . ?
C26 C20 C19 119.8(2) . . ?
C26 C20 C21 119.31(19) . . ?
C19 C20 C21 120.85(18) . . ?
C22 C21 C20 121.03(18) . . ?
C22 C21 H21 119.5 . . ?
C20 C21 H21 119.5 . . ?
C21 C22 C16 121.34(18) . . ?
C21 C22 H22 119.3 . . ?
C16 C22 H22 119.3 . . ?
C24 C23 C19 122.6(2) . . ?
C24 C23 H23 118.7 . . ?
C19 C23 H23 118.7 . . ?
C23 C24 C25 120.6(2) . . ?
C23 C24 H24 119.7 . . ?
C25 C24 H24 119.7 . . ?
C26 C25 C24 118.66(19) . . ?
C26 C25 H25 120.7 . . ?
C24 C25 H25 120.7 . . ?
C25 C26 C20 122.7(2) . . ?
C25 C26 H26 118.7 . . ?
C20 C26 H26 118.7 . . ?

loop_
_geom_bond_atom_site_label_1
_geom_bond_atom_site_label_2
_geom_bond_distance
_geom_bond_site_symmetry_2
_geom_bond_publ_flag
Fe1 C3 2.0320(16) . ?
Fe1 C4 2.0327(15) . ?
Fe1 C2 2.0381(15) . ?
Fe1 C10 2.0435(16) . ?
Fe1 C9 2.0439(17) . ?
Fe1 C8 2.0454(16) . ?
Fe1 C6 2.0469(16) . ?
Fe1 C5 2.0479(15) . ?
Fe1 C7 2.0481(16) . ?
Fe1 C1 2.0581(14) . ?
Br1 Br2 0.5337(16) . ?
Br1 C14 1.9295(17) . ?
Br2 C14 1.851(2) . ?
S1 O1 1.4283(13) . ?
S1 O2 1.4340(13) . ?
S1 N1 1.6347(13) . ?
S1 C11 1.7532(19) . ?
N1 C1 1.4223(18) . ?
N1 C12 1.4701(19) . ?
C1 C2 1.430(2) . ?
C1 C5 1.434(2) . ?
C2 C3 1.435(2) . ?
C2 H2 0.9500 . ?
C3 C4 1.420(3) . ?
C3 H3 0.9500 . ?
C4 C5 1.429(2) . ?
C4 H4 0.9500 . ?
C5 H5 0.9500 . ?
C6 C10 1.424(3) . ?
C6 C7 1.424(2) . ?
C6 H6 0.9500 . ?
C7 C8 1.422(3) . ?
C7 H7 0.9500 . ?
C8 C9 1.427(3) . ?
C8 H8 0.9500 . ?
C9 C10 1.421(3) . ?
C9 H9 0.9500 . ?
C10 H10 0.9500 . ?
C11 H11A 0.9800 . ?
C11 H11B 0.9800 . ?
C11 H11C 0.9800 . ?
C12 C13 1.518(2) . ?
C12 H12A 0.9900 . ?
C12 H12B 0.9900 . ?
C13 C14 1.392(2) . ?
C13 C18 1.402(2) . ?
C14 C15 1.430(2) . ?
C15 C16 1.432(2) . ?
C15 C19 1.472(2) . ?
C16 C17 1.397(2) . ?
C16 C22 1.435(2) . ?
C17 C18 1.381(2) . ?
C17 H17 0.9500 . ?
C18 H18 0.9500 . ?
C19 C23 1.413(3) . ?
C19 C20 1.422(2) . ?
C20 C26 1.415(3) . ?
C20 C21 1.424(3) . ?
C21 C22 1.337(3) . ?
C21 H21 0.9500 . ?
C22 H22 0.9500 . ?
C23 C24 1.383(3) . ?
C23 H23 0.9500 . ?
C24 C25 1.387(3) . ?
C24 H24 0.9500 . ?
C25 C26 1.345(4) . ?
C25 H25 0.9500 . ?
C26 H26 0.9500 . ?
